data_4002879
loop_
_publ_author_name
'Gelfand, Benjamin S.'
'Huynh, Racheal P. S.'
'Collins, Sean P.'
'Woo, Tom K.'
'Shimizu, George K. H.'

_publ_section_title
;
 Computational and Experimental Assessment of CO2 Uptake in Phosphonate
 Monoester Metal--Organic Frameworks
;
_journal_issue 24
_journal_name_full 'Chemistry of Materials'
_journal_page_first 10469
_journal_paper_doi 10.1021/acs.chemmater.7b04108
_journal_volume 29
_journal_year 2017
_chemical_formula_moiety 'C60 H60 Cu3 O18 P6'
_chemical_formula_sum 'C60 H60 Cu3 O18 P6'
_chemical_formula_weight 1445.55
_space_group_crystal_system monoclinic
_space_group_IT_number 14
_space_group_name_Hall '-P 2yn'
_space_group_name_H-M_alt 'P 1 21/n 1'
_symmetry_space_group_name_Hall '-P 2yn'
_symmetry_space_group_name_H-M 'P 1 21/n 1'
_atom_sites_solution_hydrogens geom
_audit_creation_method SHELXL-2016/6
_cell_angle_alpha 90
_cell_angle_beta 94.95(3)
_cell_angle_gamma 90
_cell_formula_units_Z 2
_cell_length_a 5.039(1)
_cell_length_b 27.642(6)
_cell_length_c 23.662(5)
_cell_measurement_reflns_used 7679
_cell_measurement_temperature 173.15
_cell_measurement_theta_max 27.485
_cell_measurement_theta_min 0.998
_cell_volume 3283.5(12)
_computing_structure_refinement 'SHELXL-2016/6 (Sheldrick, 2016)'
_diffrn_ambient_temperature 173.15
_diffrn_measured_fraction_theta_full 0.998
_diffrn_measured_fraction_theta_max 0.997
_diffrn_measurement_device_type 'Nonius Kappa with APEX2 CCD diffractometer'
_diffrn_measurement_method CCD
_diffrn_radiation_monochromator graphite
_diffrn_radiation_type MoK\a
_diffrn_radiation_wavelength 0.71073
_diffrn_reflns_av_R_equivalents 0.0687
_diffrn_reflns_av_unetI/netI 0.0753
_diffrn_reflns_Laue_measured_fraction_full 0.998
_diffrn_reflns_Laue_measured_fraction_max 0.997
_diffrn_reflns_limit_h_max 6
_diffrn_reflns_limit_h_min -6
_diffrn_reflns_limit_k_max 35
_diffrn_reflns_limit_k_min -35
_diffrn_reflns_limit_l_max 30
_diffrn_reflns_limit_l_min -30
_diffrn_reflns_number 14761
_diffrn_reflns_point_group_measured_fraction_full 0.998
_diffrn_reflns_point_group_measured_fraction_max 0.997
_diffrn_reflns_theta_full 26.000
_diffrn_reflns_theta_max 27.470
_diffrn_reflns_theta_min 2.373
_diffrn_source 'fine-focus sealed tube'
_exptl_absorpt_coefficient_mu 1.176
_exptl_absorpt_correction_T_max 0.9435
_exptl_absorpt_correction_T_min 0.9328
_exptl_absorpt_correction_type multi-scan
_exptl_absorpt_process_details 'Sheldrick, G. M., SADABS 1997'
_exptl_crystal_colour blue
_exptl_crystal_density_diffrn 1.462
_exptl_crystal_description block
_exptl_crystal_F_000 1482
_exptl_crystal_size_max 0.060
_exptl_crystal_size_mid 0.060
_exptl_crystal_size_min 0.050
_refine_diff_density_max 1.002
_refine_diff_density_min -0.599
_refine_diff_density_rms 0.133
_refine_ls_extinction_method none
_refine_ls_goodness_of_fit_ref 1.094
_refine_ls_hydrogen_treatment constr
_refine_ls_matrix_type full
_refine_ls_number_parameters 407
_refine_ls_number_reflns 7524
_refine_ls_number_restraints 12
_refine_ls_restrained_S_all 1.095
_refine_ls_R_factor_all 0.1131
_refine_ls_R_factor_gt 0.0788
_refine_ls_shift/su_max 0.014
_refine_ls_shift/su_mean 0.000
_refine_ls_structure_factor_coef Fsqd
_refine_ls_weighting_details 'w=1/[\s^2^(Fo^2^)+29.1190P] where P=(Fo^2^+2Fc^2^)/3'
_refine_ls_weighting_scheme calc
_refine_ls_wR_factor_gt 0.1468
_refine_ls_wR_factor_ref 0.1624
_reflns_Friedel_coverage 0.000
_reflns_number_gt 5564
_reflns_number_total 7524
_reflns_threshold_expression 'I > 2\s(I)'
_cod_data_source_file cm7b04108_si_003.cif
_cod_data_source_block 1
_cod_depositor_comments 'Adding full bibliography for 4002878--4002879.cif.'
_cod_original_cell_volume 3283.5(11)
_cod_database_code 4002879
_shelx_shelxl_version_number 2016/6
_shelx_space_group_comment
;
The symmetry employed for this shelxl refinement is uniquely defined
by the following loop, which should always be used as a source of
symmetry information in preference to the above space-group names.
They are only intended as comments.
;
_shelx_estimated_absorpt_t_min 0.933
_shelx_estimated_absorpt_t_max 0.944

loop_
_space_group_symop_operation_xyz
'x, y, z'
'-x+1/2, y+1/2, -z+1/2'
'-x, -y, -z'
'x-1/2, -y-1/2, z-1/2'

loop_
_atom_site_label
_atom_site_type_symbol
_atom_site_fract_x
_atom_site_fract_y
_atom_site_fract_z
_atom_site_U_iso_or_equiv
_atom_site_adp_type
_atom_site_occupancy
_atom_site_site_symmetry_order
_atom_site_calc_flag
_atom_site_refinement_flags_posn
_atom_site_refinement_flags_adp
_atom_site_refinement_flags_occupancy
_atom_site_disorder_assembly
_atom_site_disorder_group
Cu1 Cu 0.81700(12) 0.53477(2) 0.45391(3) 0.01334(15) Uani 1 1 d . . . . .
Cu2 Cu 0.500000 0.500000 0.000000 0.0323(3) Uani 1 2 d S . P . .
P1 P 0.9691(4) 0.55350(6) -0.05285(7) 0.0323(4) Uani 1 1 d . . . . .
P2 P 0.3062(3) 0.61047(5) 0.44972(6) 0.0151(3) Uani 1 1 d . . . . .
P3 P 0.2076(3) 0.97941(5) 0.09584(6) 0.0139(3) Uani 1 1 d . . . . .
O1 O 0.9080(11) 0.57780(19) -0.1131(2) 0.0465(13) Uani 1 1 d . . . . .
O2 O 1.2593(9) 0.54086(18) -0.0454(2) 0.0409(12) Uani 1 1 d . . . . .
O3 O 0.7723(9) 0.51269(16) -0.05081(19) 0.0352(11) Uani 1 1 d . . . . .
O4 O 0.3290(7) 0.65723(13) 0.48922(17) 0.0211(8) Uani 1 1 d . . . . .
O5 O 0.0262(7) 0.59401(13) 0.45226(17) 0.0198(8) Uani 1 1 d . . . . .
O6 O 0.5206(7) 0.57515(13) 0.46775(16) 0.0182(8) Uani 1 1 d . . . . .
O7 O 0.3281(9) 1.01180(15) 0.14735(17) 0.0303(10) Uani 1 1 d . . . . .
O8 O 0.3752(7) 0.99195(13) 0.04792(15) 0.0160(7) Uani 1 1 d . . . . .
O9 O -0.0872(7) 0.98627(14) 0.08620(17) 0.0219(8) Uani 1 1 d . . . . .
C1 C 0.8905(13) 0.5990(2) -0.0027(3) 0.0306(14) Uani 1 1 d . . . . .
C2 C 0.6875(14) 0.6324(3) -0.0164(3) 0.0371(16) Uani 1 1 d . . . . .
H2 H 0.608818 0.634236 -0.053404 0.044 Uiso 1 1 calc R U . . .
C3 C 0.6035(15) 0.6627(2) 0.0247(3) 0.0376(16) Uani 1 1 d . . . . .
H3 H 0.468872 0.684899 0.014822 0.045 Uiso 1 1 calc R U . . .
C4 C 0.7130(14) 0.6610(2) 0.0802(3) 0.0302(14) Uani 1 1 d . . . . .
C5 C 0.9173(14) 0.6285(2) 0.0930(3) 0.0362(16) Uani 1 1 d . . . . .
H5 H 0.996152 0.627031 0.129973 0.043 Uiso 1 1 calc R U . . .
C6 C 1.0084(15) 0.5979(3) 0.0525(3) 0.0392(17) Uani 1 1 d . . . . .
H6 H 1.148203 0.576750 0.062281 0.047 Uiso 1 1 calc R U . . .
C7 C 0.2748(10) 0.91801(18) 0.1165(2) 0.0151(10) Uani 1 1 d . . . . .
C8 C 0.1222(10) 0.8926(2) 0.1530(2) 0.0201(11) Uani 1 1 d . . . . .
H8 H -0.020325 0.907867 0.168046 0.024 Uiso 1 1 calc R U . . .
C9 C 0.1794(12) 0.8452(2) 0.1672(2) 0.0260(13) Uani 1 1 d . . . . .
H9 H 0.076113 0.829014 0.191920 0.031 Uiso 1 1 calc R U . . .
C10 C 0.3907(11) 0.82101(19) 0.1449(2) 0.0197(11) Uani 1 1 d . . . . .
C11 C 0.5421(11) 0.8467(2) 0.1089(2) 0.0208(12) Uani 1 1 d . . . . .
H11 H 0.683474 0.831171 0.093703 0.025 Uiso 1 1 calc R U . . .
C12 C 0.4905(11) 0.89441(19) 0.0947(2) 0.0187(11) Uani 1 1 d . . . . .
H12 H 0.597759 0.910769 0.070964 0.022 Uiso 1 1 calc R U . . .
C13 C 0.3479(11) 0.6341(2) 0.3799(2) 0.0206(11) Uani 1 1 d . . . . .
C14 C 0.5498(12) 0.6192(2) 0.3484(3) 0.0272(13) Uani 1 1 d . . . . .
H14 H 0.666339 0.595080 0.362288 0.033 Uiso 1 1 calc R U . . .
C15 C 0.5803(13) 0.6399(2) 0.2963(3) 0.0299(14) Uani 1 1 d . . . . .
H15 H 0.716218 0.629047 0.275268 0.036 Uiso 1 1 calc R U . . .
C16 C 0.4150(12) 0.6762(2) 0.2745(2) 0.0222(12) Uani 1 1 d . . . . .
C17 C 0.2108(12) 0.6912(2) 0.3059(3) 0.0306(14) Uani 1 1 d . . . . .
H17 H 0.094831 0.715468 0.292012 0.037 Uiso 1 1 calc R U . . .
C18 C 0.1794(12) 0.6702(2) 0.3579(3) 0.0279(13) Uani 1 1 d . . . . .
H18 H 0.041214 0.680528 0.378572 0.033 Uiso 1 1 calc R U . . .
C19 C 0.6080(12) 0.6916(2) 0.1244(3) 0.0258(13) Uani 1 1 d . . . . .
C20 C 0.5467(12) 0.7401(2) 0.1149(3) 0.0260(13) Uani 1 1 d . . . . .
H20 H 0.574517 0.753627 0.079883 0.031 Uiso 1 1 calc R U . . .
C21 C 0.4452(11) 0.76887(19) 0.1558(2) 0.0198(11) Uani 1 1 d . . . . .
C22 C 0.4013(11) 0.7477(2) 0.2079(2) 0.0243(12) Uani 1 1 d . . . . .
H22 H 0.331895 0.766325 0.235816 0.029 Uiso 1 1 calc R U . . .
C23 C 0.4596(11) 0.6991(2) 0.2186(3) 0.0228(12) Uani 1 1 d . . . . .
C24 C 0.5628(12) 0.6717(2) 0.1767(2) 0.0250(13) Uani 1 1 d . . . . .
H24 H 0.602703 0.639231 0.183650 0.030 Uiso 1 1 calc R U . . .
C25 C 1.096(3) 0.6096(5) -0.1354(5) 0.103(4) Uani 1 1 d . . . . .
H25C H 1.258367 0.592109 -0.141123 0.124 Uiso 0.65 1 calc R U P A 2
H25D H 1.139683 0.635702 -0.108809 0.124 Uiso 0.65 1 calc R U P A 2
H25A H 1.264617 0.607271 -0.112445 0.124 Uiso 0.35 1 calc R U P B 1
H25B H 1.032910 0.642633 -0.133293 0.124 Uiso 0.35 1 calc R U P B 1
C27 C 0.234(2) 1.0102(3) 0.2011(4) 0.063(2) Uani 1 1 d . . . . .
H27A H 0.234779 0.977100 0.214665 0.075 Uiso 1 1 calc R U . . .
H27B H 0.052056 1.022075 0.199084 0.075 Uiso 1 1 calc R U . . .
C28 C 0.409(2) 1.0412(4) 0.2416(4) 0.077(3) Uani 1 1 d . . . . .
H28A H 0.408645 1.073869 0.227921 0.116 Uiso 1 1 calc R U . . .
H28B H 0.588071 1.028809 0.244237 0.116 Uiso 1 1 calc R U . . .
H28C H 0.342958 1.040499 0.278440 0.116 Uiso 1 1 calc R U . . .
C29 C 0.5824(13) 0.6821(2) 0.4971(3) 0.0368(16) Uani 1 1 d . . . . .
H29A H 0.718257 0.662613 0.481459 0.044 Uiso 1 1 calc R U . . .
H29B H 0.631971 0.686075 0.537399 0.044 Uiso 1 1 calc R U . . .
C30 C 0.572(2) 0.7304(3) 0.4694(5) 0.082(3) Uani 1 1 d . . . . .
H30A H 0.537339 0.726413 0.429101 0.123 Uiso 1 1 calc R U . . .
H30B H 0.739167 0.746600 0.477532 0.123 Uiso 1 1 calc R U . . .
H30C H 0.432117 0.749259 0.483547 0.123 Uiso 1 1 calc R U . . .
C26A C 1.136(9) 0.5977(18) -0.1947(18) 0.122(15) Uani 0.35 1 d . U P C 1
H26A H 0.968433 0.589710 -0.214774 0.183 Uiso 0.35 1 calc R U P C 1
H26B H 1.254983 0.570553 -0.195628 0.183 Uiso 0.35 1 calc R U P C 1
H26C H 1.212491 0.625043 -0.212413 0.183 Uiso 0.35 1 calc R U P C 1
C26B C 0.978(5) 0.6296(10) -0.1903(10) 0.141(9) Uani 0.65 1 d . U P C 2
H26D H 0.942767 0.603662 -0.216948 0.211 Uiso 0.65 1 calc R U P C 2
H26E H 1.100034 0.652029 -0.204914 0.211 Uiso 0.65 1 calc R U P C 2
H26F H 0.814113 0.645890 -0.184517 0.211 Uiso 0.65 1 calc R U P C 2

loop_
_atom_site_aniso_label
_atom_site_aniso_U_11
_atom_site_aniso_U_22
_atom_site_aniso_U_33
_atom_site_aniso_U_23
_atom_site_aniso_U_13
_atom_site_aniso_U_12
Cu1 0.0115(3) 0.0103(3) 0.0184(3) -0.0002(3) 0.0025(2) -0.0005(2)
Cu2 0.0360(6) 0.0265(6) 0.0356(6) -0.0065(5) 0.0092(5) 0.0095(5)
P1 0.0399(10) 0.0292(9) 0.0287(9) -0.0003(7) 0.0083(7) 0.0119(7)
P2 0.0138(6) 0.0109(6) 0.0211(7) 0.0020(5) 0.0038(5) -0.0009(5)
P3 0.0138(6) 0.0103(6) 0.0181(6) 0.0021(5) 0.0033(5) 0.0013(5)
O1 0.060(3) 0.044(3) 0.038(3) 0.007(2) 0.013(2) 0.009(3)
O2 0.037(3) 0.043(3) 0.044(3) 0.003(2) 0.015(2) 0.014(2)
O3 0.039(3) 0.029(2) 0.039(3) -0.004(2) 0.011(2) 0.009(2)
O4 0.0196(19) 0.0151(19) 0.029(2) -0.0035(16) 0.0054(16) -0.0009(15)
O5 0.0160(18) 0.0120(18) 0.032(2) 0.0042(16) 0.0058(16) -0.0007(14)
O6 0.0129(17) 0.0161(19) 0.026(2) 0.0012(16) 0.0011(15) 0.0010(14)
O7 0.051(3) 0.018(2) 0.021(2) -0.0031(17) 0.0033(19) 0.0018(19)
O8 0.0115(17) 0.0128(18) 0.0239(19) -0.0004(15) 0.0030(14) 0.0016(14)
O9 0.0134(18) 0.019(2) 0.034(2) 0.0075(17) 0.0071(16) 0.0030(15)
C1 0.038(4) 0.022(3) 0.033(3) 0.001(3) 0.007(3) 0.006(3)
C2 0.052(4) 0.039(4) 0.021(3) -0.001(3) 0.006(3) 0.017(3)
C3 0.055(4) 0.022(3) 0.036(4) 0.002(3) 0.002(3) 0.018(3)
C4 0.049(4) 0.013(3) 0.030(3) 0.005(2) 0.009(3) 0.005(3)
C5 0.043(4) 0.033(4) 0.032(4) -0.001(3) -0.002(3) 0.015(3)
C6 0.048(4) 0.034(4) 0.034(4) -0.006(3) -0.003(3) 0.021(3)
C7 0.018(2) 0.012(2) 0.015(2) 0.001(2) -0.0021(19) 0.0006(19)
C8 0.013(2) 0.021(3) 0.026(3) 0.004(2) 0.005(2) 0.004(2)
C9 0.025(3) 0.028(3) 0.026(3) 0.008(3) 0.007(2) 0.003(2)
C10 0.028(3) 0.012(3) 0.020(3) 0.002(2) 0.004(2) 0.000(2)
C11 0.021(3) 0.016(3) 0.026(3) 0.001(2) 0.006(2) 0.005(2)
C12 0.020(3) 0.012(3) 0.025(3) 0.004(2) 0.004(2) -0.002(2)
C13 0.023(3) 0.015(3) 0.024(3) 0.001(2) 0.005(2) -0.005(2)
C14 0.030(3) 0.024(3) 0.027(3) 0.007(3) 0.005(2) 0.009(3)
C15 0.034(3) 0.030(4) 0.026(3) 0.006(3) 0.009(3) 0.013(3)
C16 0.030(3) 0.014(3) 0.023(3) 0.003(2) 0.005(2) -0.002(2)
C17 0.029(3) 0.029(3) 0.034(3) 0.011(3) 0.006(3) 0.013(3)
C18 0.026(3) 0.027(3) 0.031(3) 0.010(3) 0.008(3) 0.009(3)
C19 0.030(3) 0.021(3) 0.027(3) 0.002(2) 0.005(2) 0.006(2)
C20 0.033(3) 0.021(3) 0.025(3) 0.004(2) 0.007(2) 0.003(2)
C21 0.022(3) 0.014(3) 0.024(3) 0.004(2) 0.002(2) 0.001(2)
C22 0.027(3) 0.026(3) 0.020(3) 0.001(2) 0.003(2) 0.004(2)
C23 0.025(3) 0.014(3) 0.029(3) 0.003(2) 0.001(2) 0.003(2)
C24 0.034(3) 0.013(3) 0.028(3) 0.001(2) 0.002(3) 0.004(2)
C25 0.107(10) 0.123(11) 0.075(8) 0.041(8) -0.014(7) -0.011(8)
C27 0.093(7) 0.041(5) 0.056(5) -0.004(4) 0.022(5) 0.000(5)
C28 0.091(7) 0.102(9) 0.038(5) -0.017(5) 0.001(5) -0.027(7)
C29 0.031(3) 0.031(4) 0.048(4) -0.008(3) -0.003(3) -0.008(3)
C30 0.088(7) 0.037(5) 0.117(9) 0.012(5) -0.021(7) -0.035(5)
C26A 0.13(2) 0.14(2) 0.10(2) -0.009(17) 0.053(17) -0.017(17)
C26B 0.159(17) 0.158(17) 0.101(13) 0.071(13) -0.015(13) -0.007(14)

loop_
_atom_type_symbol
_atom_type_description
_atom_type_scat_dispersion_real
_atom_type_scat_dispersion_imag
_atom_type_scat_source
C C 0.0033 0.0016 'International Tables Vol C Tables 4.2.6.8 and 6.1.1.4'
H H 0.0000 0.0000 'International Tables Vol C Tables 4.2.6.8 and 6.1.1.4'
O O 0.0106 0.0060 'International Tables Vol C Tables 4.2.6.8 and 6.1.1.4'
P P 0.1023 0.0942 'International Tables Vol C Tables 4.2.6.8 and 6.1.1.4'
Cu Cu 0.3201 1.2651 'International Tables Vol C Tables 4.2.6.8 and 6.1.1.4'

loop_
_geom_angle_atom_site_label_1
_geom_angle_atom_site_label_2
_geom_angle_atom_site_label_3
_geom_angle
_geom_angle_site_symmetry_1
_geom_angle_site_symmetry_3
O6 Cu1 O5 86.84(16) . 1_655
O6 Cu1 O8 171.39(16) . 2_645
O5 Cu1 O8 94.40(15) 1_655 2_645
O6 Cu1 O9 92.55(16) . 2_545
O5 Cu1 O9 149.52(17) 1_655 2_545
O8 Cu1 O9 90.68(15) 2_645 2_545
O6 Cu1 O8 93.27(14) . 4_676
O5 Cu1 O8 105.11(15) 1_655 4_676
O8 Cu1 O8 78.17(15) 2_645 4_676
O9 Cu1 O8 105.34(15) 2_545 4_676
O2 Cu2 O2 180.0(2) 3_765 1_455
O2 Cu2 O3 90.37(19) 3_765 .
O2 Cu2 O3 89.63(19) 1_455 .
O2 Cu2 O3 89.62(19) 3_765 3_665
O2 Cu2 O3 90.38(19) 1_455 3_665
O3 Cu2 O3 180.0 . 3_665
O2 P1 O3 117.4(3) . .
O2 P1 O1 108.5(3) . .
O3 P1 O1 105.6(3) . .
O2 P1 C1 110.7(3) . .
O3 P1 C1 108.6(3) . .
O1 P1 C1 105.2(3) . .
O5 P2 O6 117.0(2) . .
O5 P2 O4 104.2(2) . .
O6 P2 O4 110.5(2) . .
O5 P2 C13 109.5(2) . .
O6 P2 C13 111.1(2) . .
O4 P2 C13 103.6(2) . .
O9 P3 O8 117.9(2) . .
O9 P3 O7 110.7(2) . .
O8 P3 O7 104.2(2) . .
O9 P3 C7 108.9(2) . .
O8 P3 C7 108.5(2) . .
O7 P3 C7 105.9(2) . .
C25 O1 P1 120.7(6) . .
P1 O2 Cu2 140.1(3) . 1_655
P1 O3 Cu2 131.4(3) . .
C29 O4 P2 118.6(4) . .
P2 O5 Cu1 140.7(2) . 1_455
P2 O6 Cu1 152.8(3) . .
C27 O7 P3 122.9(5) . .
P3 O8 Cu1 130.6(2) . 2_655
P3 O8 Cu1 127.5(2) . 4_575
Cu1 O8 Cu1 101.82(15) 2_655 4_575
P3 O9 Cu1 134.2(2) . 2
C6 C1 C2 118.7(6) . .
C6 C1 P1 120.4(5) . .
C2 C1 P1 120.5(5) . .
C3 C2 C1 120.0(6) . .
C3 C2 H2 120.0 . .
C1 C2 H2 120.0 . .
C2 C3 C4 122.0(6) . .
C2 C3 H3 119.0 . .
C4 C3 H3 119.0 . .
C3 C4 C5 117.4(6) . .
C3 C4 C19 121.1(6) . .
C5 C4 C19 121.5(6) . .
C4 C5 C6 122.0(6) . .
C4 C5 H5 119.0 . .
C6 C5 H5 119.0 . .
C5 C6 C1 119.8(6) . .
C5 C6 H6 120.1 . .
C1 C6 H6 120.1 . .
C8 C7 C12 118.6(5) . .
C8 C7 P3 123.0(4) . .
C12 C7 P3 118.4(4) . .
C9 C8 C7 121.0(5) . .
C9 C8 H8 119.5 . .
C7 C8 H8 119.5 . .
C8 C9 C10 120.9(5) . .
C8 C9 H9 119.6 . .
C10 C9 H9 119.6 . .
C11 C10 C9 117.7(5) . .
C11 C10 C21 120.0(5) . .
C9 C10 C21 122.3(5) . .
C12 C11 C10 122.4(5) . .
C12 C11 H11 118.8 . .
C10 C11 H11 118.8 . .
C11 C12 C7 119.4(5) . .
C11 C12 H12 120.3 . .
C7 C12 H12 120.3 . .
C14 C13 C18 118.1(5) . .
C14 C13 P2 122.5(4) . .
C18 C13 P2 119.3(4) . .
C13 C14 C15 120.3(6) . .
C13 C14 H14 119.8 . .
C15 C14 H14 119.8 . .
C16 C15 C14 121.7(6) . .
C16 C15 H15 119.1 . .
C14 C15 H15 119.1 . .
C15 C16 C17 118.2(5) . .
C15 C16 C23 120.3(5) . .
C17 C16 C23 121.4(5) . .
C18 C17 C16 119.9(5) . .
C18 C17 H17 120.0 . .
C16 C17 H17 120.0 . .
C17 C18 C13 121.7(6) . .
C17 C18 H18 119.2 . .
C13 C18 H18 119.2 . .
C20 C19 C24 118.5(5) . .
C20 C19 C4 121.6(5) . .
C24 C19 C4 119.9(5) . .
C21 C20 C19 122.0(6) . .
C21 C20 H20 119.0 . .
C19 C20 H20 119.0 . .
C20 C21 C22 118.1(5) . .
C20 C21 C10 120.6(5) . .
C22 C21 C10 121.2(5) . .
C23 C22 C21 121.2(5) . .
C23 C22 H22 119.4 . .
C21 C22 H22 119.4 . .
C24 C23 C22 118.9(5) . .
C24 C23 C16 119.6(5) . .
C22 C23 C16 121.4(5) . .
C23 C24 C19 121.3(5) . .
C23 C24 H24 119.3 . .
C19 C24 H24 119.3 . .
O1 C25 C26A 111(2) . .
O1 C25 C26B 108.8(13) . .
O1 C25 H25C 109.9 . .
C26B C25 H25C 109.9 . .
O1 C25 H25D 109.9 . .
C26B C25 H25D 109.9 . .
H25C C25 H25D 108.3 . .
O1 C25 H25A 109.3 . .
C26A C25 H25A 109.4 . .
O1 C25 H25B 109.3 . .
C26A C25 H25B 109.3 . .
H25A C25 H25B 108.0 . .
O7 C27 C28 109.5(7) . .
O7 C27 H27A 109.8 . .
C28 C27 H27A 109.8 . .
O7 C27 H27B 109.8 . .
C28 C27 H27B 109.8 . .
H27A C27 H27B 108.2 . .
C27 C28 H28A 109.5 . .
C27 C28 H28B 109.5 . .
H28A C28 H28B 109.5 . .
C27 C28 H28C 109.5 . .
H28A C28 H28C 109.5 . .
H28B C28 H28C 109.5 . .
O4 C29 C30 111.8(6) . .
O4 C29 H29A 109.3 . .
C30 C29 H29A 109.3 . .
O4 C29 H29B 109.3 . .
C30 C29 H29B 109.3 . .
H29A C29 H29B 107.9 . .
C29 C30 H30A 109.5 . .
C29 C30 H30B 109.5 . .
H30A C30 H30B 109.5 . .
C29 C30 H30C 109.5 . .
H30A C30 H30C 109.5 . .
H30B C30 H30C 109.5 . .
C25 C26A H26A 109.5 . .
C25 C26A H26B 109.4 . .
H26A C26A H26B 109.5 . .
C25 C26A H26C 109.5 . .
H26A C26A H26C 109.5 . .
H26B C26A H26C 109.5 . .
C25 C26B H26D 109.5 . .
C25 C26B H26E 109.5 . .
H26D C26B H26E 109.5 . .
C25 C26B H26F 109.5 . .
H26D C26B H26F 109.5 . .
H26E C26B H26F 109.5 . .

loop_
_geom_bond_atom_site_label_1
_geom_bond_atom_site_label_2
_geom_bond_distance
_geom_bond_site_symmetry_2
Cu1 O6 1.915(4) .
Cu1 O5 1.950(4) 1_655
Cu1 O8 1.954(4) 2_645
Cu1 O9 1.962(4) 2_545
Cu1 O8 2.338(4) 4_676
Cu2 O2 1.917(5) 3_765
Cu2 O2 1.917(5) 1_455
Cu2 O3 1.933(4) .
Cu2 O3 1.933(4) 3_665
P1 O2 1.499(5) .
P1 O3 1.506(5) .
P1 O1 1.582(5) .
P1 C1 1.798(6) .
P2 O5 1.489(4) .
P2 O6 1.491(4) .
P2 O4 1.594(4) .
P2 C13 1.806(6) .
P3 O9 1.495(4) .
P3 O8 1.512(4) .
P3 O7 1.590(4) .
P3 C7 1.790(5) .
O1 C25 1.425(13) .
O4 C29 1.448(7) .
O7 C27 1.396(9) .
C1 C6 1.387(9) .
C1 C2 1.395(9) .
C2 C3 1.378(9) .
C2 H2 0.9300 .
C3 C4 1.379(9) .
C3 H3 0.9300 .
C4 C5 1.381(9) .
C4 C19 1.480(8) .
C5 C6 1.384(9) .
C5 H5 0.9300 .
C6 H6 0.9300 .
C7 C8 1.396(7) .
C7 C12 1.403(7) .
C8 C9 1.377(8) .
C8 H8 0.9300 .
C9 C10 1.398(8) .
C9 H9 0.9300 .
C10 C11 1.388(8) .
C10 C21 1.485(7) .
C11 C12 1.380(7) .
C11 H11 0.9300 .
C12 H12 0.9300 .
C13 C14 1.375(8) .
C13 C18 1.382(8) .
C14 C15 1.381(8) .
C14 H14 0.9300 .
C15 C16 1.375(8) .
C15 H15 0.9300 .
C16 C17 1.383(8) .
C16 C23 1.501(8) .
C17 C18 1.383(8) .
C17 H17 0.9300 .
C18 H18 0.9300 .
C19 C20 1.389(8) .
C19 C24 1.391(8) .
C20 C21 1.386(8) .
C20 H20 0.9300 .
C21 C22 1.398(8) .
C22 C23 1.393(8) .
C22 H22 0.9300 .
C23 C24 1.385(8) .
C24 H24 0.9300 .
C25 C26A 1.47(4) .
C25 C26B 1.49(2) .
C25 H25C 0.9700 .
C25 H25D 0.9700 .
C25 H25A 0.9700 .
C25 H25B 0.9700 .
C27 C28 1.513(12) .
C27 H27A 0.9700 .
C27 H27B 0.9700 .
C28 H28A 0.9600 .
C28 H28B 0.9600 .
C28 H28C 0.9600 .
C29 C30 1.485(11) .
C29 H29A 0.9700 .
C29 H29B 0.9700 .
C30 H30A 0.9600 .
C30 H30B 0.9600 .
C30 H30C 0.9600 .
C26A H26A 0.9600 .
C26A H26B 0.9600 .
C26A H26C 0.9600 .
C26B H26D 0.9600 .
C26B H26E 0.9600 .
C26B H26F 0.9600 .

loop_
_geom_torsion_atom_site_label_1
_geom_torsion_atom_site_label_2
_geom_torsion_atom_site_label_3
_geom_torsion_atom_site_label_4
_geom_torsion
_geom_torsion_site_symmetry_4
O2 P1 O1 C25 -37.5(9) .
O3 P1 O1 C25 -164.2(8) .
C1 P1 O1 C25 81.0(9) .
O3 P1 O2 Cu2 -41.6(6) 1_655
O1 P1 O2 Cu2 -161.2(5) 1_655
C1 P1 O2 Cu2 83.9(6) 1_655
O2 P1 O3 Cu2 118.5(4) .
O1 P1 O3 Cu2 -120.4(4) .
C1 P1 O3 Cu2 -8.0(5) .
O5 P2 O4 C29 178.8(4) .
O6 P2 O4 C29 52.3(5) .
C13 P2 O4 C29 -66.7(5) .
O6 P2 O5 Cu1 -20.9(5) 1_455
O4 P2 O5 Cu1 -143.2(4) 1_455
C13 P2 O5 Cu1 106.6(4) 1_455
O5 P2 O6 Cu1 116.3(5) .
O4 P2 O6 Cu1 -124.8(5) .
C13 P2 O6 Cu1 -10.4(6) .
O9 P3 O7 C27 54.1(6) .
O8 P3 O7 C27 -178.2(6) .
C7 P3 O7 C27 -63.8(6) .
O9 P3 O8 Cu1 126.0(3) 2_655
O7 P3 O8 Cu1 2.9(3) 2_655
C7 P3 O8 Cu1 -109.7(3) 2_655
O9 P3 O8 Cu1 -52.0(3) 4_575
O7 P3 O8 Cu1 -175.1(2) 4_575
C7 P3 O8 Cu1 72.3(3) 4_575
O8 P3 O9 Cu1 -37.6(4) 2
O7 P3 O9 Cu1 82.2(4) 2
C7 P3 O9 Cu1 -161.7(3) 2
O2 P1 C1 C6 -38.8(7) .
O3 P1 C1 C6 91.5(6) .
O1 P1 C1 C6 -155.8(6) .
O2 P1 C1 C2 148.9(6) .
O3 P1 C1 C2 -80.8(6) .
O1 P1 C1 C2 31.9(7) .
C6 C1 C2 C3 -1.5(11) .
P1 C1 C2 C3 170.9(6) .
C1 C2 C3 C4 -0.5(12) .
C2 C3 C4 C5 1.7(11) .
C2 C3 C4 C19 -176.0(7) .
C3 C4 C5 C6 -1.0(11) .
C19 C4 C5 C6 176.8(7) .
C4 C5 C6 C1 -1.0(12) .
C2 C1 C6 C5 2.2(11) .
P1 C1 C6 C5 -170.2(6) .
O9 P3 C7 C8 -39.6(5) .
O8 P3 C7 C8 -169.2(4) .
O7 P3 C7 C8 79.5(5) .
O9 P3 C7 C12 140.3(4) .
O8 P3 C7 C12 10.7(5) .
O7 P3 C7 C12 -100.6(4) .
C12 C7 C8 C9 -0.6(8) .
P3 C7 C8 C9 179.2(4) .
C7 C8 C9 C10 -0.6(9) .
C8 C9 C10 C11 0.9(9) .
C8 C9 C10 C21 -175.3(5) .
C9 C10 C11 C12 0.0(9) .
C21 C10 C11 C12 176.2(5) .
C10 C11 C12 C7 -1.2(9) .
C8 C7 C12 C11 1.5(8) .
P3 C7 C12 C11 -178.4(4) .
O5 P2 C13 C14 -128.9(5) .
O6 P2 C13 C14 1.9(6) .
O4 P2 C13 C14 120.5(5) .
O5 P2 C13 C18 54.1(5) .
O6 P2 C13 C18 -175.1(5) .
O4 P2 C13 C18 -56.5(5) .
C18 C13 C14 C15 -0.1(9) .
P2 C13 C14 C15 -177.2(5) .
C13 C14 C15 C16 1.0(10) .
C14 C15 C16 C17 -1.3(10) .
C14 C15 C16 C23 177.9(6) .
C15 C16 C17 C18 0.7(10) .
C23 C16 C17 C18 -178.4(6) .
C16 C17 C18 C13 0.1(10) .
C14 C13 C18 C17 -0.4(9) .
P2 C13 C18 C17 176.7(5) .
C3 C4 C19 C20 -44.1(10) .
C5 C4 C19 C20 138.2(7) .
C3 C4 C19 C24 134.3(7) .
C5 C4 C19 C24 -43.3(9) .
C24 C19 C20 C21 0.7(9) .
C4 C19 C20 C21 179.2(6) .
C19 C20 C21 C22 -0.9(9) .
C19 C20 C21 C10 177.8(6) .
C11 C10 C21 C20 -29.8(8) .
C9 C10 C21 C20 146.3(6) .
C11 C10 C21 C22 148.8(6) .
C9 C10 C21 C22 -35.1(8) .
C20 C21 C22 C23 0.5(9) .
C10 C21 C22 C23 -178.2(5) .
C21 C22 C23 C24 0.0(9) .
C21 C22 C23 C16 179.5(5) .
C15 C16 C23 C24 32.2(9) .
C17 C16 C23 C24 -148.6(6) .
C15 C16 C23 C22 -147.3(6) .
C17 C16 C23 C22 31.9(9) .
C22 C23 C24 C19 -0.2(9) .
C16 C23 C24 C19 -179.7(6) .
C20 C19 C24 C23 -0.1(9) .
C4 C19 C24 C23 -178.7(6) .
P1 O1 C25 C26A 133(2) .
P1 O1 C25 C26B -176.0(14) .
P3 O7 C27 C28 173.9(6) .
P2 O4 C29 C30 111.1(7) .
